data_7021014
loop_
_publ_author_name
'Yu, Xiao-Feng'
'Wang, Zhong-Xia'

_publ_section_title
;
 Dinuclear aluminum complexes supported by amino- or imino-phenolate
 ligands: synthesis, structures, and ring-opening polymerization catalysis
 of rac-lactide.
;
_journal_issue 11
_journal_name_full 'Dalton transactions (Cambridge, England : 2003)'
_journal_page_first 3860
_journal_page_last 3868
_journal_paper_doi 10.1039/c2dt32520a
_journal_volume 42
_journal_year 2013
_chemical_formula_sum 'C38.5 H44 Al2 N2 O2'
_chemical_formula_weight 620.72
_chemical_name_systematic
;
?
;
_space_group_IT_number 2
_symmetry_cell_setting triclinic
_symmetry_space_group_name_Hall '-P 1'
_symmetry_space_group_name_H-M 'P -1'
_atom_sites_solution_hydrogens geom
_atom_sites_solution_primary direct
_atom_sites_solution_secondary difmap
_audit_creation_method SHELXL-97
_cell_angle_alpha 104.683(2)
_cell_angle_beta 91.7960(10)
_cell_angle_gamma 103.913(2)
_cell_formula_units_Z 2
_cell_length_a 9.1161(8)
_cell_length_b 13.6920(11)
_cell_length_c 15.7135(13)
_cell_measurement_reflns_used 1255
_cell_measurement_temperature 298(2)
_cell_measurement_theta_max 26.133
_cell_measurement_theta_min 2.345
_cell_volume 1832.7(3)
_computing_cell_refinement 'Bruker SMART'
_computing_data_collection 'Bruker SMART'
_computing_data_reduction 'Bruker SHELXTL'
_computing_molecular_graphics 'Bruker SHELXTL'
_computing_publication_material 'Bruker SHELXTL'
_computing_structure_refinement 'SHELXL-97 (Sheldrick, 1997)'
_computing_structure_solution 'SHELXS-97 (Sheldrick, 1990)'
_diffrn_ambient_temperature 298(2)
_diffrn_measured_fraction_theta_full 0.987
_diffrn_measured_fraction_theta_max 0.987
_diffrn_measurement_device_type 'CCD area detector'
_diffrn_measurement_method 'phi and omega scans'
_diffrn_radiation_monochromator graphite
_diffrn_radiation_source 'fine-focus sealed tube'
_diffrn_radiation_type MoK\a
_diffrn_radiation_wavelength 0.71073
_diffrn_reflns_av_R_equivalents 0.0471
_diffrn_reflns_av_sigmaI/netI 0.1492
_diffrn_reflns_limit_h_max 10
_diffrn_reflns_limit_h_min -10
_diffrn_reflns_limit_k_max 16
_diffrn_reflns_limit_k_min -13
_diffrn_reflns_limit_l_max 18
_diffrn_reflns_limit_l_min -18
_diffrn_reflns_number 9701
_diffrn_reflns_theta_full 25.02
_diffrn_reflns_theta_max 25.02
_diffrn_reflns_theta_min 2.34
_exptl_absorpt_coefficient_mu 0.113
_exptl_absorpt_correction_T_max 0.9922
_exptl_absorpt_correction_T_min 0.9767
_exptl_absorpt_correction_type multi-scan
_exptl_absorpt_process_details sadabs
_exptl_crystal_colour yellow
_exptl_crystal_density_diffrn 1.125
_exptl_crystal_density_method 'not measured'
_exptl_crystal_description rod
_exptl_crystal_F_000 662
_exptl_crystal_size_max 0.21
_exptl_crystal_size_mid 0.12
_exptl_crystal_size_min 0.07
_refine_diff_density_max 0.179
_refine_diff_density_min -0.140
_refine_diff_density_rms 0.037
_refine_ls_extinction_method none
_refine_ls_goodness_of_fit_ref 1.012
_refine_ls_hydrogen_treatment constr
_refine_ls_matrix_type full
_refine_ls_number_parameters 441
_refine_ls_number_reflns 6382
_refine_ls_number_restraints 0
_refine_ls_restrained_S_all 1.012
_refine_ls_R_factor_all 0.1700
_refine_ls_R_factor_gt 0.0597
_refine_ls_shift/su_max 0.001
_refine_ls_shift/su_mean 0.000
_refine_ls_structure_factor_coef Fsqd
_refine_ls_weighting_details 'calc w=1/[\s^2^(Fo^2^)+(0.0156P)^2^+0.0000P] where P=(Fo^2^+2Fc^2^)/3'
_refine_ls_weighting_scheme calc
_refine_ls_wR_factor_gt 0.0911
_refine_ls_wR_factor_ref 0.1049
_reflns_number_gt 2380
_reflns_number_total 6382
_reflns_threshold_expression >2sigma(I)
_cod_data_source_file c2dt32520a.txt
_cod_data_source_block 110309a
_cod_depositor_comments
;
The following automatic conversions were performed:

'_symmetry_cell_setting' value 'Triclinic' changed to 'triclinic'
according to /home/saulius/struct/CIF-dictionaries/cif_core.dic
dictionary named 'cif_core.dic' version 2.4.2 from 2011-04-26.

Automatic conversion script
Id: cif_fix_values 1891 2012-01-12 08:04:46Z andrius 
;
_cod_original_sg_symbol_H-M P-1
_cod_original_formula_sum 'C38.50 H44 Al2 N2 O2'
_cod_database_code 7021014

loop_
_symmetry_equiv_pos_as_xyz
'x, y, z'
'-x, -y, -z'

loop_
_atom_site_label
_atom_site_type_symbol
_atom_site_fract_x
_atom_site_fract_y
_atom_site_fract_z
_atom_site_U_iso_or_equiv
_atom_site_adp_type
_atom_site_occupancy
_atom_site_symmetry_multiplicity
_atom_site_calc_flag
_atom_site_refinement_flags
Al1 Al 0.56133(14) 0.65619(11) 0.21429(9) 0.0601(4) Uani 1 1 d .
Al2 Al 1.02890(14) 0.90452(11) 0.73585(9) 0.0607(4) Uani 1 1 d .
N1 N 0.3815(4) 0.5633(3) 0.2445(2) 0.0570(9) Uani 1 1 d .
N2 N 1.2250(4) 0.8791(2) 0.7028(2) 0.0556(9) Uani 1 1 d .
O1 O 0.6052(3) 0.7420(2) 0.32225(17) 0.0624(8) Uani 1 1 d .
O2 O 0.9609(3) 0.8972(2) 0.62762(17) 0.0601(8) Uani 1 1 d .
C1 C 0.7744(4) 0.8857(3) 0.4763(2) 0.0498(11) Uani 1 1 d .
H1A H 0.7749 0.9413 0.5289 0.060 Uiso 1 1 calc R
H1B H 0.7497 0.9088 0.4254 0.060 Uiso 1 1 calc R
C2 C 0.3616(5) 0.5653(3) 0.3259(3) 0.0585(12) Uani 1 1 d .
H2 H 0.2773 0.5171 0.3357 0.070 Uiso 1 1 calc R
C3 C 0.4560(5) 0.6338(3) 0.4025(3) 0.0514(11) Uani 1 1 d .
C4 C 0.5726(5) 0.7208(3) 0.3987(3) 0.0494(11) Uani 1 1 d .
C5 C 0.6524(4) 0.7894(3) 0.4784(3) 0.0472(11) Uani 1 1 d .
C6 C 0.6171(4) 0.7655(3) 0.5574(3) 0.0523(11) Uani 1 1 d .
H6 H 0.6704 0.8104 0.6097 0.063 Uiso 1 1 calc R
C7 C 0.5058(5) 0.6776(4) 0.5624(3) 0.0542(12) Uani 1 1 d .
C8 C 0.4262(4) 0.6143(3) 0.4854(3) 0.0564(12) Uani 1 1 d .
H8 H 0.3498 0.5562 0.4873 0.068 Uiso 1 1 calc R
C9 C 0.4751(5) 0.6553(3) 0.6509(2) 0.0778(14) Uani 1 1 d .
H9A H 0.3680 0.6279 0.6518 0.117 Uiso 1 1 calc R
H9B H 0.5102 0.7188 0.6974 0.117 Uiso 1 1 calc R
H9C H 0.5278 0.6052 0.6596 0.117 Uiso 1 1 calc R
C10 C 1.2593(4) 0.8625(3) 0.6218(3) 0.0536(12) Uani 1 1 d .
H10 H 1.3563 0.8542 0.6123 0.064 Uiso 1 1 calc R
C11 C 1.1639(4) 0.8555(3) 0.5456(3) 0.0483(11) Uani 1 1 d .
C12 C 1.0175(4) 0.8739(3) 0.5502(3) 0.0452(11) Uani 1 1 d .
C13 C 0.9318(4) 0.8671(3) 0.4717(3) 0.0448(10) Uani 1 1 d .
C14 C 0.9939(4) 0.8447(3) 0.3928(3) 0.0509(11) Uani 1 1 d .
H14 H 0.9370 0.8411 0.3414 0.061 Uiso 1 1 calc R
C15 C 1.1391(5) 0.8268(3) 0.3857(3) 0.0537(11) Uani 1 1 d .
C16 C 1.2204(4) 0.8324(3) 0.4618(3) 0.0527(11) Uani 1 1 d .
H16 H 1.3166 0.8205 0.4587 0.063 Uiso 1 1 calc R
C17 C 1.2021(4) 0.8047(3) 0.2967(2) 0.0779(14) Uani 1 1 d .
H17A H 1.2113 0.8639 0.2731 0.117 Uiso 1 1 calc R
H17B H 1.1347 0.7444 0.2569 0.117 Uiso 1 1 calc R
H17C H 1.3002 0.7919 0.3038 0.117 Uiso 1 1 calc R
C18 C 0.2663(5) 0.4941(3) 0.1762(3) 0.0588(12) Uani 1 1 d .
C19 C 0.1156(5) 0.4930(3) 0.1799(3) 0.0708(13) Uani 1 1 d .
H19 H 0.0853 0.5366 0.2279 0.085 Uiso 1 1 calc R
C20 C 0.0084(5) 0.4269(4) 0.1123(3) 0.0760(14) Uani 1 1 d .
H20 H -0.0933 0.4266 0.1159 0.091 Uiso 1 1 calc R
C21 C 0.0490(6) 0.3620(4) 0.0404(3) 0.0719(14) Uani 1 1 d .
C22 C 0.1996(6) 0.3641(4) 0.0379(3) 0.0833(15) Uani 1 1 d .
H22 H 0.2298 0.3202 -0.0099 0.100 Uiso 1 1 calc R
C23 C 0.3077(5) 0.4295(4) 0.1041(3) 0.0775(14) Uani 1 1 d .
H23 H 0.4094 0.4299 0.1000 0.093 Uiso 1 1 calc R
C24 C -0.0687(5) 0.2906(4) -0.0327(3) 0.1141(18) Uani 1 1 d .
H24A H -0.0355 0.2972 -0.0888 0.171 Uiso 1 1 calc R
H24B H -0.1633 0.3095 -0.0255 0.171 Uiso 1 1 calc R
H24C H -0.0823 0.2196 -0.0302 0.171 Uiso 1 1 calc R
C25 C 1.3442(5) 0.8904(4) 0.7704(3) 0.0603(13) Uani 1 1 d .
C26 C 1.3179(5) 0.8325(4) 0.8305(3) 0.0795(15) Uani 1 1 d .
H26 H 1.2234 0.7868 0.8284 0.095 Uiso 1 1 calc R
C27 C 1.4331(7) 0.8425(4) 0.8943(3) 0.0911(17) Uani 1 1 d .
H27 H 1.4157 0.8008 0.9332 0.109 Uiso 1 1 calc R
C28 C 1.5704(6) 0.9115(5) 0.9014(3) 0.0797(16) Uani 1 1 d .
C29 C 1.5938(5) 0.9703(4) 0.8422(3) 0.0894(16) Uani 1 1 d .
H29 H 1.6870 1.0182 0.8461 0.107 Uiso 1 1 calc R
C30 C 1.4819(6) 0.9602(4) 0.7766(3) 0.0764(14) Uani 1 1 d .
H30 H 1.5004 1.0008 0.7369 0.092 Uiso 1 1 calc R
C31 C 1.6956(5) 0.9228(4) 0.9729(3) 0.1143(19) Uani 1 1 d .
H31A H 1.6551 0.9305 1.0292 0.171 Uiso 1 1 calc R
H31B H 1.7765 0.9833 0.9750 0.171 Uiso 1 1 calc R
H31C H 1.7339 0.8618 0.9594 0.171 Uiso 1 1 calc R
C32 C 0.4954(4) 0.7214(3) 0.1289(3) 0.0788(14) Uani 1 1 d .
H32A H 0.4172 0.7540 0.1513 0.118 Uiso 1 1 calc R
H32B H 0.4565 0.6692 0.0743 0.118 Uiso 1 1 calc R
H32C H 0.5800 0.7731 0.1190 0.118 Uiso 1 1 calc R
C33 C 0.7135(5) 0.5759(3) 0.1849(3) 0.0960(16) Uani 1 1 d .
H33A H 0.8131 0.6229 0.1953 0.144 Uiso 1 1 calc R
H33B H 0.6945 0.5370 0.1238 0.144 Uiso 1 1 calc R
H33C H 0.7073 0.5286 0.2213 0.144 Uiso 1 1 calc R
C34 C 0.9065(5) 0.7908(3) 0.7768(3) 0.1015(18) Uani 1 1 d .
H34A H 0.8065 0.8008 0.7843 0.152 Uiso 1 1 calc R
H34B H 0.9530 0.7903 0.8323 0.152 Uiso 1 1 calc R
H34C H 0.8996 0.7255 0.7340 0.152 Uiso 1 1 calc R
C35 C 1.0731(5) 1.0460(3) 0.8142(3) 0.0945(16) Uani 1 1 d .
H35A H 1.1509 1.0914 0.7922 0.142 Uiso 1 1 calc R
H35B H 1.1073 1.0456 0.8725 0.142 Uiso 1 1 calc R
H35C H 0.9828 1.0706 0.8165 0.142 Uiso 1 1 calc R
C36 C 0.036(2) 0.470(2) 0.532(3) 0.090(5) Uani 0.50 1 d P
C37 C -0.001(11) 0.563(7) 0.572(5) 0.093(19) Uani 0.50 1 d P
H37 H 0.0218 0.5928 0.6325 0.111 Uiso 0.50 1 d PR
C38 C -0.072(2) 0.6108(16) 0.521(3) 0.105(7) Uani 0.50 1 d P
H38 H -0.0961 0.6730 0.5472 0.126 Uiso 0.50 1 d PR
C39 C -0.106(5) 0.566(4) 0.430(4) 0.107(10) Uani 0.50 1 d P
H39 H -0.1530 0.5982 0.3963 0.128 Uiso 0.50 1 d PR
C40 C -0.069(3) 0.473(3) 0.391(2) 0.117(7) Uani 0.50 1 d P
H40 H -0.0918 0.4431 0.3305 0.140 Uiso 0.50 1 d PR
C41 C 0.002(11) 0.425(7) 0.442(6) 0.10(2) Uani 0.50 1 d P
H41 H 0.0261 0.3629 0.4158 0.117 Uiso 0.50 1 d PR
C42 C 0.111(6) 0.420(5) 0.588(5) 0.15(3) Uani 0.50 1 d P
H42A H 0.1903 0.3949 0.5581 0.219 Uiso 0.50 1 d PR
H42B H 0.0382 0.3628 0.5999 0.219 Uiso 0.50 1 d PR
H42C H 0.1546 0.4706 0.6432 0.219 Uiso 0.50 1 d PR

loop_
_atom_site_aniso_label
_atom_site_aniso_U_11
_atom_site_aniso_U_22
_atom_site_aniso_U_33
_atom_site_aniso_U_23
_atom_site_aniso_U_13
_atom_site_aniso_U_12
Al1 0.0472(9) 0.0741(10) 0.0584(10) 0.0201(8) 0.0066(7) 0.0121(8)
Al2 0.0562(9) 0.0788(11) 0.0533(9) 0.0208(8) 0.0060(7) 0.0258(8)
N1 0.054(2) 0.057(3) 0.056(3) 0.009(2) 0.006(2) 0.012(2)
N2 0.055(2) 0.066(3) 0.052(2) 0.021(2) 0.002(2) 0.019(2)
O1 0.0551(19) 0.070(2) 0.056(2) 0.0238(18) 0.0039(16) -0.0004(16)
O2 0.0507(18) 0.082(2) 0.052(2) 0.0190(17) 0.0064(15) 0.0228(16)
C1 0.048(3) 0.043(3) 0.057(3) 0.014(2) -0.003(2) 0.010(2)
C2 0.055(3) 0.051(3) 0.066(4) 0.014(3) 0.012(3) 0.009(2)
C3 0.045(3) 0.054(3) 0.053(3) 0.012(3) 0.003(2) 0.009(3)
C4 0.038(3) 0.052(3) 0.061(3) 0.019(3) 0.006(2) 0.012(2)
C5 0.036(3) 0.047(3) 0.061(3) 0.018(3) 0.000(2) 0.013(2)
C6 0.052(3) 0.049(3) 0.055(3) 0.011(2) 0.000(2) 0.013(2)
C7 0.050(3) 0.060(3) 0.055(3) 0.020(3) 0.010(3) 0.013(3)
C8 0.048(3) 0.057(3) 0.061(3) 0.019(3) 0.004(3) 0.004(2)
C9 0.081(3) 0.088(4) 0.059(3) 0.023(3) 0.010(3) 0.006(3)
C10 0.041(3) 0.060(3) 0.065(3) 0.023(3) 0.001(2) 0.017(2)
C11 0.047(3) 0.048(3) 0.055(3) 0.018(2) 0.004(2) 0.016(2)
C12 0.046(3) 0.039(3) 0.048(3) 0.011(2) 0.004(2) 0.008(2)
C13 0.046(3) 0.037(3) 0.049(3) 0.015(2) -0.001(2) 0.005(2)
C14 0.049(3) 0.050(3) 0.050(3) 0.018(2) -0.008(2) 0.004(2)
C15 0.051(3) 0.053(3) 0.057(3) 0.016(3) 0.006(3) 0.011(2)
C16 0.047(3) 0.052(3) 0.063(3) 0.020(3) 0.009(3) 0.016(2)
C17 0.071(3) 0.108(4) 0.059(3) 0.021(3) 0.014(3) 0.029(3)
C18 0.054(3) 0.058(3) 0.055(3) 0.008(3) 0.006(3) 0.004(3)
C19 0.054(3) 0.069(3) 0.079(4) 0.001(3) 0.008(3) 0.017(3)
C20 0.050(3) 0.079(4) 0.087(4) 0.008(3) -0.007(3) 0.011(3)
C21 0.067(4) 0.072(4) 0.063(4) 0.006(3) -0.002(3) 0.005(3)
C22 0.074(4) 0.097(4) 0.059(4) -0.004(3) 0.006(3) 0.010(3)
C23 0.059(4) 0.091(4) 0.076(4) 0.012(3) 0.014(3) 0.017(3)
C24 0.105(4) 0.120(5) 0.085(4) -0.012(4) -0.021(3) 0.013(4)
C25 0.052(3) 0.080(4) 0.057(3) 0.024(3) 0.003(3) 0.027(3)
C26 0.068(4) 0.109(4) 0.074(4) 0.043(3) 0.006(3) 0.025(3)
C27 0.084(4) 0.137(5) 0.071(4) 0.048(4) 0.005(3) 0.044(4)
C28 0.069(4) 0.121(5) 0.057(4) 0.022(3) -0.007(3) 0.043(4)
C29 0.065(4) 0.114(5) 0.089(4) 0.037(4) -0.012(3) 0.017(3)
C30 0.063(3) 0.099(4) 0.072(4) 0.043(3) -0.006(3) 0.010(3)
C31 0.099(4) 0.181(6) 0.075(4) 0.035(4) -0.012(3) 0.062(4)
C32 0.069(3) 0.099(4) 0.071(3) 0.030(3) 0.007(3) 0.017(3)
C33 0.075(4) 0.125(4) 0.101(4) 0.034(4) 0.019(3) 0.043(3)
C34 0.089(4) 0.130(5) 0.110(4) 0.065(4) 0.033(3) 0.036(3)
C35 0.105(4) 0.110(4) 0.068(4) 0.003(3) -0.012(3) 0.053(3)
C36 0.057(10) 0.069(15) 0.15(2) 0.040(15) 0.019(14) 0.011(11)
C37 0.07(3) 0.07(3) 0.15(4) 0.04(3) 0.03(3) 0.010(19)
C38 0.073(12) 0.073(14) 0.17(3) 0.038(17) 0.015(13) 0.010(10)
C39 0.08(2) 0.09(2) 0.16(3) 0.06(3) 0.01(2) 0.002(17)
C40 0.081(14) 0.10(2) 0.15(2) 0.036(19) 0.017(14) -0.008(13)
C41 0.07(3) 0.07(3) 0.15(4) 0.04(4) 0.02(3) 0.00(2)
C42 0.11(2) 0.12(3) 0.21(5) 0.09(2) -0.008(19) -0.004(16)

loop_
_atom_type_symbol
_atom_type_description
_atom_type_scat_dispersion_real
_atom_type_scat_dispersion_imag
_atom_type_scat_source
C C 0.0033 0.0016 'International Tables Vol C Tables 4.2.6.8 and 6.1.1.4'
H H 0.0000 0.0000 'International Tables Vol C Tables 4.2.6.8 and 6.1.1.4'
N N 0.0061 0.0033 'International Tables Vol C Tables 4.2.6.8 and 6.1.1.4'
O O 0.0106 0.0060 'International Tables Vol C Tables 4.2.6.8 and 6.1.1.4'
Al Al 0.0645 0.0514 'International Tables Vol C Tables 4.2.6.8 and 6.1.1.4'

loop_
_geom_angle_atom_site_label_1
_geom_angle_atom_site_label_2
_geom_angle_atom_site_label_3
_geom_angle
_geom_angle_site_symmetry_1
_geom_angle_site_symmetry_3
O1 Al1 C32 112.55(16) . .
O1 Al1 C33 111.28(18) . .
C32 Al1 C33 119.36(17) . .
O1 Al1 N1 94.45(14) . .
C32 Al1 N1 108.57(17) . .
C33 Al1 N1 107.53(17) . .
O2 Al2 C34 110.61(18) . .
O2 Al2 C35 112.69(16) . .
C34 Al2 C35 118.14(19) . .
O2 Al2 N2 94.59(13) . .
C34 Al2 N2 111.68(16) . .
C35 Al2 N2 106.55(17) . .
C2 N1 C18 118.5(4) . .
C2 N1 Al1 120.8(3) . .
C18 N1 Al1 120.6(3) . .
C10 N2 C25 117.1(3) . .
C10 N2 Al2 122.2(3) . .
C25 N2 Al2 120.3(3) . .
C4 O1 Al1 128.2(3) . .
C12 O2 Al2 132.5(2) . .
C5 C1 C13 113.0(3) . .
C5 C1 H1A 109.0 . .
C13 C1 H1A 109.0 . .
C5 C1 H1B 109.0 . .
C13 C1 H1B 109.0 . .
H1A C1 H1B 107.8 . .
N1 C2 C3 126.7(4) . .
N1 C2 H2 116.6 . .
C3 C2 H2 116.6 . .
C4 C3 C8 119.5(4) . .
C4 C3 C2 122.6(4) . .
C8 C3 C2 117.9(4) . .
O1 C4 C3 121.6(4) . .
O1 C4 C5 119.4(4) . .
C3 C4 C5 118.9(4) . .
C6 C5 C4 118.5(4) . .
C6 C5 C1 121.6(4) . .
C4 C5 C1 120.0(4) . .
C5 C6 C7 123.5(4) . .
C5 C6 H6 118.3 . .
C7 C6 H6 118.3 . .
C8 C7 C6 117.4(4) . .
C8 C7 C9 122.0(4) . .
C6 C7 C9 120.6(4) . .
C7 C8 C3 122.2(4) . .
C7 C8 H8 118.9 . .
C3 C8 H8 118.9 . .
C7 C9 H9A 109.5 . .
C7 C9 H9B 109.5 . .
H9A C9 H9B 109.5 . .
C7 C9 H9C 109.5 . .
H9A C9 H9C 109.5 . .
H9B C9 H9C 109.5 . .
N2 C10 C11 126.9(4) . .
N2 C10 H10 116.5 . .
C11 C10 H10 116.5 . .
C16 C11 C12 118.6(4) . .
C16 C11 C10 118.3(4) . .
C12 C11 C10 123.0(4) . .
O2 C12 C13 120.1(4) . .
O2 C12 C11 120.5(4) . .
C13 C12 C11 119.4(3) . .
C14 C13 C12 118.9(4) . .
C14 C13 C1 121.6(4) . .
C12 C13 C1 119.5(3) . .
C13 C14 C15 123.3(4) . .
C13 C14 H14 118.3 . .
C15 C14 H14 118.3 . .
C16 C15 C14 117.3(4) . .
C16 C15 C17 122.1(4) . .
C14 C15 C17 120.6(4) . .
C15 C16 C11 122.5(4) . .
C15 C16 H16 118.8 . .
C11 C16 H16 118.8 . .
C15 C17 H17A 109.5 . .
C15 C17 H17B 109.5 . .
H17A C17 H17B 109.5 . .
C15 C17 H17C 109.5 . .
H17A C17 H17C 109.5 . .
H17B C17 H17C 109.5 . .
C19 C18 C23 118.6(4) . .
C19 C18 N1 121.7(4) . .
C23 C18 N1 119.7(4) . .
C18 C19 C20 120.2(4) . .
C18 C19 H19 119.9 . .
C20 C19 H19 119.9 . .
C21 C20 C19 121.5(4) . .
C21 C20 H20 119.2 . .
C19 C20 H20 119.2 . .
C22 C21 C20 117.5(5) . .
C22 C21 C24 121.5(5) . .
C20 C21 C24 121.0(5) . .
C21 C22 C23 121.8(5) . .
C21 C22 H22 119.1 . .
C23 C22 H22 119.1 . .
C18 C23 C22 120.4(5) . .
C18 C23 H23 119.8 . .
C22 C23 H23 119.8 . .
C21 C24 H24A 109.5 . .
C21 C24 H24B 109.5 . .
H24A C24 H24B 109.5 . .
C21 C24 H24C 109.5 . .
H24A C24 H24C 109.5 . .
H24B C24 H24C 109.5 . .
C30 C25 C26 119.3(5) . .
C30 C25 N2 120.8(4) . .
C26 C25 N2 119.9(5) . .
C25 C26 C27 119.7(5) . .
C25 C26 H26 120.2 . .
C27 C26 H26 120.2 . .
C28 C27 C26 121.7(5) . .
C28 C27 H27 119.1 . .
C26 C27 H27 119.1 . .
C27 C28 C29 117.9(5) . .
C27 C28 C31 121.2(5) . .
C29 C28 C31 120.9(5) . .
C28 C29 C30 121.5(5) . .
C28 C29 H29 119.2 . .
C30 C29 H29 119.2 . .
C25 C30 C29 119.8(4) . .
C25 C30 H30 120.1 . .
C29 C30 H30 120.1 . .
C28 C31 H31A 109.5 . .
C28 C31 H31B 109.5 . .
H31A C31 H31B 109.5 . .
C28 C31 H31C 109.5 . .
H31A C31 H31C 109.5 . .
H31B C31 H31C 109.5 . .
Al1 C32 H32A 109.5 . .
Al1 C32 H32B 109.5 . .
H32A C32 H32B 109.5 . .
Al1 C32 H32C 109.5 . .
H32A C32 H32C 109.5 . .
H32B C32 H32C 109.5 . .
Al1 C33 H33A 109.5 . .
Al1 C33 H33B 109.5 . .
H33A C33 H33B 109.5 . .
Al1 C33 H33C 109.5 . .
H33A C33 H33C 109.5 . .
H33B C33 H33C 109.5 . .
Al2 C34 H34A 109.5 . .
Al2 C34 H34B 109.5 . .
H34A C34 H34B 109.5 . .
Al2 C34 H34C 109.5 . .
H34A C34 H34C 109.5 . .
H34B C34 H34C 109.5 . .
Al2 C35 H35A 109.5 . .
Al2 C35 H35B 109.5 . .
H35A C35 H35B 109.5 . .
Al2 C35 H35C 109.5 . .
H35A C35 H35C 109.5 . .
H35B C35 H35C 109.5 . .
C39 C36 C40 72(4) 2_566 2_566
C39 C36 C38 69(3) 2_566 2_566
C40 C36 C38 140(4) 2_566 2_566
C39 C36 C41 118(6) 2_566 .
C40 C36 C41 168(5) 2_566 .
C38 C36 C41 49(5) 2_566 .
C39 C36 C37 122(6) 2_566 .
C40 C36 C37 50(5) 2_566 .
C38 C36 C37 167(5) 2_566 .
C41 C36 C37 120(8) . .
C39 C36 C42 7(4) 2_566 .
C40 C36 C42 69(4) 2_566 .
C38 C36 C42 73(3) 2_566 .
C41 C36 C42 121(6) . .
C37 C36 C42 119(6) . .
C39 C36 C41 131(6) 2_566 2_566
C40 C36 C41 60(4) 2_566 2_566
C38 C36 C41 156(5) 2_566 2_566
C41 C36 C41 110(5) . 2_566
C37 C36 C41 11(6) . 2_566
C42 C36 C41 129(6) . 2_566
C39 C36 C37 124(5) 2_566 2_566
C40 C36 C37 159(4) 2_566 2_566
C38 C36 C37 56(4) 2_566 2_566
C41 C36 C37 9(7) . 2_566
C37 C36 C37 112(4) . 2_566
C42 C36 C37 129(5) . 2_566
C41 C36 C37 102(6) 2_566 2_566
C39 C36 C36 168(3) 2_566 2_566
C40 C36 C36 111(3) 2_566 2_566
C38 C36 C36 106(4) 2_566 2_566
C41 C36 C36 59(5) . 2_566
C37 C36 C36 62(4) . 2_566
C42 C36 C36 175(3) . 2_566
C41 C36 C36 51(3) 2_566 2_566
C37 C36 C36 50(4) 2_566 2_566
C41 C37 C40 146(10) 2_566 2_566
C41 C37 C38 27(10) 2_566 .
C40 C37 C38 173(7) 2_566 .
C41 C37 C36 108(10) 2_566 .
C40 C37 C36 58(4) 2_566 .
C38 C37 C36 120(7) . .
C41 C37 C36 45(10) 2_566 2_566
C40 C37 C36 124(6) 2_566 2_566
C38 C37 C36 52(4) . 2_566
C36 C37 C36 68(4) . 2_566
C41 C37 H37 125.4 2_566 .
C40 C37 H37 62.6 2_566 .
C38 C37 H37 120.1 . .
C36 C37 H37 120.0 . .
C36 C37 H37 170.8 2_566 .
C41 C38 C36 69(5) 2_566 2_566
C41 C38 C39 117(6) 2_566 .
C36 C38 C39 49(3) 2_566 .
C41 C38 C37 7(7) 2_566 .
C36 C38 C37 72(4) 2_566 .
C39 C38 C37 120(4) . .
C41 C38 C42 126(6) 2_566 2_566
C36 C38 C42 58(3) 2_566 2_566
C39 C38 C42 11(5) . 2_566
C37 C38 C42 130(4) . 2_566
C41 C38 H38 122.1 2_566 .
C36 C38 H38 167.2 2_566 .
C39 C38 H38 120.0 . .
C37 C38 H38 119.9 . .
C42 C38 H38 110.1 2_566 .
C42 C39 C36 151(10) 2_566 2_566
C42 C39 C38 128(10) 2_566 .
C36 C39 C38 63(4) 2_566 .
C42 C39 C40 108(10) 2_566 .
C36 C39 C40 58(3) 2_566 .
C38 C39 C40 120(5) . .
C42 C39 H39 21.7 2_566 .
C36 C39 H39 172.9 2_566 .
C38 C39 H39 120.0 . .
C40 C39 H39 120.0 . .
C37 C40 C36 72(5) 2_566 2_566
C37 C40 C41 7(7) 2_566 .
C36 C40 C41 70(4) 2_566 .
C37 C40 C39 122(6) 2_566 .
C36 C40 C39 50(3) 2_566 .
C41 C40 C39 120(6) . .
C37 C40 C42 134(6) 2_566 2_566
C36 C40 C42 63(3) 2_566 2_566
C41 C40 C42 133(6) . 2_566
C39 C40 C42 14(5) . 2_566
C37 C40 H40 117.4 2_566 .
C36 C40 H40 168.2 2_566 .
C41 C40 H40 120.1 . .
C39 C40 H40 120.0 . .
C42 C40 H40 106.7 2_566 .
C37 C41 C38 146(10) 2_566 2_566
C37 C41 C36 125(10) 2_566 .
C38 C41 C36 63(4) 2_566 .
C37 C41 C40 27(10) 2_566 .
C38 C41 C40 173(8) 2_566 .
C36 C41 C40 120(8) . .
C37 C41 C36 61(10) 2_566 2_566
C38 C41 C36 131(7) 2_566 2_566
C36 C41 C36 70(5) . 2_566
C40 C41 C36 50(4) . 2_566
C37 C41 H41 108.2 2_566 .
C38 C41 H41 57.9 2_566 .
C36 C41 H41 120.0 . .
C40 C41 H41 119.9 . .
C36 C41 H41 168.9 2_566 .
C39 C42 C36 21(10) 2_566 .
C39 C42 C40 58(10) 2_566 2_566
C36 C42 C40 48(2) . 2_566
C39 C42 C38 41(10) 2_566 2_566
C36 C42 C38 49(3) . 2_566
C40 C42 C38 97(4) 2_566 2_566
C39 C42 H42A 89.5 2_566 .
C36 C42 H42A 109.4 . .
C40 C42 H42A 133.6 2_566 .
C38 C42 H42A 68.8 2_566 .
C39 C42 H42B 125.3 2_566 .
C36 C42 H42B 109.5 . .
C40 C42 H42B 116.3 2_566 .
C38 C42 H42B 98.2 2_566 .
H42A C42 H42B 109.5 . .
C39 C42 H42C 111.3 2_566 .
C36 C42 H42C 109.5 . .
C40 C42 H42C 62.4 2_566 .
C38 C42 H42C 150.5 2_566 .
H42A C42 H42C 109.5 . .
H42B C42 H42C 109.5 . .

loop_
_geom_bond_atom_site_label_1
_geom_bond_atom_site_label_2
_geom_bond_distance
_geom_bond_site_symmetry_2
Al1 O1 1.772(3) .
Al1 C32 1.942(4) .
Al1 C33 1.965(4) .
Al1 N1 1.970(3) .
Al2 O2 1.762(3) .
Al2 C34 1.949(4) .
Al2 C35 1.954(4) .
Al2 N2 1.963(3) .
N1 C2 1.292(4) .
N1 C18 1.445(5) .
N2 C10 1.297(4) .
N2 C25 1.447(5) .
O1 C4 1.331(4) .
O2 C12 1.331(4) .
C1 C5 1.515(5) .
C1 C13 1.517(4) .
C1 H1A 0.9700 .
C1 H1B 0.9700 .
C2 C3 1.430(5) .
C2 H2 0.9300 .
C3 C4 1.409(5) .
C3 C8 1.416(5) .
C4 C5 1.414(5) .
C5 C6 1.390(4) .
C6 C7 1.396(5) .
C6 H6 0.9300 .
C7 C8 1.361(5) .
C7 C9 1.518(5) .
C8 H8 0.9300 .
C9 H9A 0.9600 .
C9 H9B 0.9600 .
C9 H9C 0.9600 .
C10 C11 1.427(5) .
C10 H10 0.9300 .
C11 C16 1.417(4) .
C11 C12 1.417(4) .
C12 C13 1.409(5) .
C13 C14 1.374(4) .
C14 C15 1.405(4) .
C14 H14 0.9300 .
C15 C16 1.363(5) .
C15 C17 1.515(4) .
C16 H16 0.9300 .
C17 H17A 0.9600 .
C17 H17B 0.9600 .
C17 H17C 0.9600 .
C18 C19 1.373(5) .
C18 C23 1.375(5) .
C19 C20 1.387(5) .
C19 H19 0.9300 .
C20 C21 1.371(5) .
C20 H20 0.9300 .
C21 C22 1.369(5) .
C21 C24 1.509(6) .
C22 C23 1.375(6) .
C22 H22 0.9300 .
C23 H23 0.9300 .
C24 H24A 0.9600 .
C24 H24B 0.9600 .
C24 H24C 0.9600 .
C25 C30 1.366(5) .
C25 C26 1.370(5) .
C26 C27 1.386(6) .
C26 H26 0.9300 .
C27 C28 1.357(6) .
C27 H27 0.9300 .
C28 C29 1.367(5) .
C28 C31 1.528(6) .
C29 C30 1.384(6) .
C29 H29 0.9300 .
C30 H30 0.9300 .
C31 H31A 0.9600 .
C31 H31B 0.9600 .
C31 H31C 0.9600 .
C32 H32A 0.9600 .
C32 H32B 0.9600 .
C32 H32C 0.9600 .
C33 H33A 0.9600 .
C33 H33B 0.9600 .
C33 H33C 0.9600 .
C34 H34A 0.9600 .
C34 H34B 0.9600 .
C34 H34C 0.9600 .
C35 H35A 0.9600 .
C35 H35B 0.9600 .
C35 H35C 0.9600 .
C36 C39 1.12(7) 2_566
C36 C40 1.24(4) 2_566
C36 C38 1.32(4) 2_566
C36 C41 1.39(8) .
C36 C37 1.39(9) .
C36 C42 1.48(7) .
C36 C41 1.52(11) 2_566
C36 C37 1.59(9) 2_566
C36 C36 1.67(6) 2_566
C37 C41 0.31(19) 2_566
C37 C40 1.12(12) 2_566
C37 C38 1.39(10) .
C37 C36 1.59(9) 2_566
C37 H37 0.9300 .
C38 C41 1.12(12) 2_566
C38 C36 1.32(4) 2_566
C38 C39 1.39(7) .
C38 C42 1.67(7) 2_566
C38 H38 0.9300 .
C39 C42 0.40(14) 2_566
C39 C36 1.12(7) 2_566
C39 C40 1.39(7) .
C39 H39 0.9300 .
C40 C37 1.12(12) 2_566
C40 C36 1.24(4) 2_566
C40 C41 1.39(11) .
C40 C42 1.56(7) 2_566
C40 H40 0.9300 .
C41 C37 0.31(19) 2_566
C41 C38 1.12(12) 2_566
C41 C36 1.52(11) 2_566
C41 H41 0.9300 .
C42 C39 0.40(14) 2_566
C42 C40 1.56(7) 2_566
C42 C38 1.67(7) 2_566
C42 H42A 0.9600 .
C42 H42B 0.9600 .
C42 H42C 0.9600 .

loop_
_geom_torsion_atom_site_label_1
_geom_torsion_atom_site_label_2
_geom_torsion_atom_site_label_3
_geom_torsion_atom_site_label_4
_geom_torsion
_geom_torsion_site_symmetry_1
_geom_torsion_site_symmetry_4
O1 Al1 N1 C2 -17.5(3) . .
C32 Al1 N1 C2 -133.1(3) . .
C33 Al1 N1 C2 96.5(3) . .
O1 Al1 N1 C18 160.3(3) . .
C32 Al1 N1 C18 44.7(3) . .
C33 Al1 N1 C18 -85.7(3) . .
O2 Al2 N2 C10 -1.3(3) . .
C34 Al2 N2 C10 113.0(4) . .
C35 Al2 N2 C10 -116.6(3) . .
O2 Al2 N2 C25 171.4(3) . .
C34 Al2 N2 C25 -74.3(4) . .
C35 Al2 N2 C25 56.1(3) . .
C32 Al1 O1 C4 139.0(3) . .
C33 Al1 O1 C4 -84.0(3) . .
N1 Al1 O1 C4 26.8(3) . .
C34 Al2 O2 C12 -110.2(3) . .
C35 Al2 O2 C12 115.1(3) . .
N2 Al2 O2 C12 5.0(4) . .
C18 N1 C2 C3 -174.7(4) . .
Al1 N1 C2 C3 3.2(6) . .
N1 C2 C3 C4 10.4(6) . .
N1 C2 C3 C8 -171.7(4) . .
Al1 O1 C4 C3 -20.6(5) . .
Al1 O1 C4 C5 162.0(3) . .
C8 C3 C4 O1 179.6(3) . .
C2 C3 C4 O1 -2.5(6) . .
C8 C3 C4 C5 -3.0(5) . .
C2 C3 C4 C5 175.0(4) . .
O1 C4 C5 C6 -179.7(3) . .
C3 C4 C5 C6 2.9(5) . .
O1 C4 C5 C1 -0.2(5) . .
C3 C4 C5 C1 -177.7(3) . .
C13 C1 C5 C6 87.4(4) . .
C13 C1 C5 C4 -92.0(4) . .
C4 C5 C6 C7 -0.5(5) . .
C1 C5 C6 C7 -179.9(3) . .
C5 C6 C7 C8 -1.7(6) . .
C5 C6 C7 C9 178.9(3) . .
C6 C7 C8 C3 1.6(6) . .
C9 C7 C8 C3 -179.0(3) . .
C4 C3 C8 C7 0.7(6) . .
C2 C3 C8 C7 -177.3(4) . .
C25 N2 C10 C11 -175.8(4) . .
Al2 N2 C10 C11 -2.8(6) . .
N2 C10 C11 C16 -177.3(4) . .
N2 C10 C11 C12 4.7(7) . .
Al2 O2 C12 C13 175.6(3) . .
Al2 O2 C12 C11 -4.4(5) . .
C16 C11 C12 O2 -179.1(3) . .
C10 C11 C12 O2 -1.1(6) . .
C16 C11 C12 C13 1.0(5) . .
C10 C11 C12 C13 178.9(3) . .
O2 C12 C13 C14 178.9(3) . .
C11 C12 C13 C14 -1.2(5) . .
O2 C12 C13 C1 -0.5(5) . .
C11 C12 C13 C1 179.4(3) . .
C5 C1 C13 C14 96.9(4) . .
C5 C1 C13 C12 -83.7(4) . .
C12 C13 C14 C15 0.7(6) . .
C1 C13 C14 C15 -179.9(3) . .
C13 C14 C15 C16 0.0(6) . .
C13 C14 C15 C17 -178.7(4) . .
C14 C15 C16 C11 -0.3(6) . .
C17 C15 C16 C11 178.4(4) . .
C12 C11 C16 C15 -0.2(6) . .
C10 C11 C16 C15 -178.3(4) . .
C2 N1 C18 C19 50.8(6) . .
Al1 N1 C18 C19 -127.0(4) . .
C2 N1 C18 C23 -131.0(4) . .
Al1 N1 C18 C23 51.1(5) . .
C23 C18 C19 C20 0.6(6) . .
N1 C18 C19 C20 178.8(4) . .
C18 C19 C20 C21 -0.4(7) . .
C19 C20 C21 C22 0.5(7) . .
C19 C20 C21 C24 -180.0(4) . .
C20 C21 C22 C23 -0.8(7) . .
C24 C21 C22 C23 179.6(5) . .
C19 C18 C23 C22 -0.9(7) . .
N1 C18 C23 C22 -179.2(4) . .
C21 C22 C23 C18 1.1(7) . .
C10 N2 C25 C30 52.6(5) . .
Al2 N2 C25 C30 -120.5(4) . .
C10 N2 C25 C26 -129.2(4) . .
Al2 N2 C25 C26 57.7(5) . .
C30 C25 C26 C27 -2.6(7) . .
N2 C25 C26 C27 179.1(4) . .
C25 C26 C27 C28 2.7(7) . .
C26 C27 C28 C29 -1.3(8) . .
C26 C27 C28 C31 179.1(4) . .
C27 C28 C29 C30 -0.2(7) . .
C31 C28 C29 C30 179.4(4) . .
C26 C25 C30 C29 1.2(7) . .
N2 C25 C30 C29 179.5(4) . .
C28 C29 C30 C25 0.2(7) . .
C39 C36 C37 C41 145(35) 2_566 2_566
C40 C36 C37 C41 145(39) 2_566 2_566
C38 C36 C37 C41 0(54) 2_566 2_566
C41 C36 C37 C41 -27(42) . 2_566
C42 C36 C37 C41 153(35) . 2_566
C37 C36 C37 C41 -22(35) 2_566 2_566
C36 C36 C37 C41 -22(35) 2_566 2_566
C39 C36 C37 C40 0(6) 2_566 2_566
C38 C36 C37 C40 -146(17) 2_566 2_566
C41 C36 C37 C40 -172(4) . 2_566
C42 C36 C37 C40 8(5) . 2_566
C41 C36 C37 C40 -145(39) 2_566 2_566
C37 C36 C37 C40 -167(5) 2_566 2_566
C36 C36 C37 C40 -167(5) 2_566 2_566
C39 C36 C37 C38 172(5) 2_566 .
C40 C36 C37 C38 172(8) 2_566 .
C38 C36 C37 C38 26(24) 2_566 .
C41 C36 C37 C38 0(11) . .
C42 C36 C37 C38 180(5) . .
C41 C36 C37 C38 27(32) 2_566 .
C37 C36 C37 C38 5(4) 2_566 .
C36 C36 C37 C38 5(4) 2_566 .
C39 C36 C37 C36 167(3) 2_566 2_566
C40 C36 C37 C36 167(5) 2_566 2_566
C38 C36 C37 C36 21(20) 2_566 2_566
C41 C36 C37 C36 -5(8) . 2_566
C42 C36 C37 C36 175(3) . 2_566
C41 C36 C37 C36 22(35) 2_566 2_566
C37 C36 C37 C36 0.000(6) 2_566 2_566
C40 C37 C38 C41 0(32) 2_566 2_566
C36 C37 C38 C41 -70(58) . 2_566
C36 C37 C38 C41 -64(59) 2_566 2_566
C41 C37 C38 C36 64(59) 2_566 2_566
C40 C37 C38 C36 64(63) 2_566 2_566
C36 C37 C38 C36 -6(5) . 2_566
C41 C37 C38 C39 70(60) 2_566 .
C40 C37 C38 C39 70(65) 2_566 .
C36 C37 C38 C39 0(8) . .
C36 C37 C38 C39 6(4) 2_566 .
C41 C37 C38 C42 65(61) 2_566 2_566
C40 C37 C38 C42 65(66) 2_566 2_566
C36 C37 C38 C42 -6(9) . 2_566
C36 C37 C38 C42 0(5) 2_566 2_566
C41 C38 C39 C42 -148(18) 2_566 2_566
C36 C38 C39 C42 -148(20) 2_566 2_566
C37 C38 C39 C42 -156(18) . 2_566
C41 C38 C39 C36 0(6) 2_566 2_566
C37 C38 C39 C36 -8(5) . 2_566
C42 C38 C39 C36 148(20) 2_566 2_566
C41 C38 C39 C40 8(7) 2_566 .
C36 C38 C39 C40 8(2) 2_566 .
C37 C38 C39 C40 0(6) . .
C42 C38 C39 C40 156(21) 2_566 .
C42 C39 C40 C37 152(16) 2_566 2_566
C36 C39 C40 C37 0(6) 2_566 2_566
C38 C39 C40 C37 -8(7) . 2_566
C42 C39 C40 C36 152(17) 2_566 2_566
C38 C39 C40 C36 -8(2) . 2_566
C42 C39 C40 C41 160(16) 2_566 .
C36 C39 C40 C41 8(5) 2_566 .
C38 C39 C40 C41 0(6) . .
C36 C39 C40 C42 -152(17) 2_566 2_566
C38 C39 C40 C42 -160(19) . 2_566
C39 C36 C41 C37 -141(45) 2_566 2_566
C40 C36 C41 C37 1(65) 2_566 2_566
C38 C36 C41 C37 -141(48) 2_566 2_566
C37 C36 C41 C37 32(51) . 2_566
C42 C36 C41 C37 -148(45) . 2_566
C41 C36 C41 C37 26(44) 2_566 2_566
C36 C36 C41 C37 26(44) 2_566 2_566
C39 C36 C41 C38 0(6) 2_566 2_566
C40 C36 C41 C38 142(19) 2_566 2_566
C37 C36 C41 C38 172(3) . 2_566
C42 C36 C41 C38 -7(6) . 2_566
C41 C36 C41 C38 167(5) 2_566 2_566
C37 C36 C41 C38 141(48) 2_566 2_566
C36 C36 C41 C38 167(5) 2_566 2_566
C39 C36 C41 C40 -172(5) 2_566 .
C40 C36 C41 C40 -31(26) 2_566 .
C38 C36 C41 C40 -172(9) 2_566 .
C37 C36 C41 C40 0(12) . .
C42 C36 C41 C40 -180(5) . .
C41 C36 C41 C40 -5(4) 2_566 .
C37 C36 C41 C40 -31(41) 2_566 .
C36 C36 C41 C40 -5(4) 2_566 .
C39 C36 C41 C36 -167(3) 2_566 2_566
C40 C36 C41 C36 -25(23) 2_566 2_566
C38 C36 C41 C36 -167(5) 2_566 2_566
C37 C36 C41 C36 5(8) . 2_566
C42 C36 C41 C36 -175(3) . 2_566
C41 C36 C41 C36 0.000(4) 2_566 2_566
C37 C36 C41 C36 -26(44) 2_566 2_566
C36 C40 C41 C37 -103(59) 2_566 2_566
C39 C40 C41 C37 -110(58) . 2_566
C42 C40 C41 C37 -103(58) 2_566 2_566
C37 C40 C41 C38 0(32) 2_566 2_566
C36 C40 C41 C38 -103(69) 2_566 2_566
C39 C40 C41 C38 -110(68) . 2_566
C42 C40 C41 C38 -103(68) 2_566 2_566
C37 C40 C41 C36 110(61) 2_566 .
C36 C40 C41 C36 6(5) 2_566 .
C39 C40 C41 C36 0(8) . .
C42 C40 C41 C36 6(10) 2_566 .
C37 C40 C41 C36 103(59) 2_566 2_566
C39 C40 C41 C36 -6(4) . 2_566
C42 C40 C41 C36 0(6) 2_566 2_566
C40 C36 C42 C39 -110(40) 2_566 2_566
C38 C36 C42 C39 57(39) 2_566 2_566
C41 C36 C42 C39 63(40) . 2_566
C37 C36 C42 C39 -117(39) . 2_566
C41 C36 C42 C39 -110(39) 2_566 2_566
C37 C36 C42 C39 57(41) 2_566 2_566
C36 C36 C42 C39 -21(87) 2_566 2_566
C39 C36 C42 C40 110(40) 2_566 2_566
C38 C36 C42 C40 167.7(19) 2_566 2_566
C41 C36 C42 C40 174(4) . 2_566
C37 C36 C42 C40 -6(4) . 2_566
C41 C36 C42 C40 0(5) 2_566 2_566
C37 C36 C42 C40 167(4) 2_566 2_566
C36 C36 C42 C40 90(62) 2_566 2_566
C39 C36 C42 C38 -57(39) 2_566 2_566
C40 C36 C42 C38 -167.7(19) 2_566 2_566
C41 C36 C42 C38 6(5) . 2_566
C37 C36 C42 C38 -174(4) . 2_566
C41 C36 C42 C38 -168(5) 2_566 2_566
C37 C36 C42 C38 0(5) 2_566 2_566
C36 C36 C42 C38 -78(62) 2_566 2_566
